data_1514505
loop_
_publ_author_name
'Schramm, York'
'Barrios-Landeros, Fabiola'
'Pfaltz, Andreas'

_publ_section_title
;
 Discovery of an iridacycle catalyst with improved reactivity and
 enantioselectivity in the hydrogenation of dialkyl ketimines
;
_journal_issue 7
_journal_name_full 'Chemical Science'
_journal_page_first 2760
_journal_paper_doi 10.1039/c3sc50587a
_journal_volume 4
_journal_year 2013
_chemical_absolute_configuration ad
_chemical_formula_moiety 'C42 H44 Ir N2 O2 P, F6 P'
_chemical_formula_sum 'C42 H44 F6 Ir N2 O2 P2'
_chemical_formula_weight 976.98
_space_group_IT_number 173
_symmetry_cell_setting hexagonal
_symmetry_space_group_name_Hall 'P 6c'
_symmetry_space_group_name_H-M 'P 63'
_atom_sites_solution_hydrogens geom
_atom_sites_solution_primary direct
_audit_creation_date 07-11-09
_audit_creation_method CRYSTALS_ver_12.84
_cell_angle_alpha 90
_cell_angle_beta 90
_cell_angle_gamma 120
_cell_formula_units_Z 6
_cell_length_a 19.4370(2)
_cell_length_b 19.4370(2)
_cell_length_c 18.1371(2)
_cell_measurement_reflns_used 23630
_cell_measurement_temperature 173
_cell_measurement_theta_max 28
_cell_measurement_theta_min 1
_cell_volume 5934.13(11)
_computing_cell_refinement 'DENZO/SCALEPACK (Otwinowski & Minor, 1997)'
_computing_data_collection 'COLLECT (Nonius, 1997-2001).'
_computing_data_reduction 'DENZO/SCALEPACK (Otwinowski & Minor, 1997)'
_computing_molecular_graphics 'CAMERON (Watkin et al., 1996)'
_computing_publication_material 'CRYSTALS (Betteridge et al., 2003)'
_computing_structure_refinement 'CRYSTALS (Betteridge et al., 2003)'
_computing_structure_solution 'SIR92 (Altomare et al., 1994)'
_diffrn_ambient_temperature 173
_diffrn_measured_fraction_theta_full 1.000
_diffrn_measured_fraction_theta_max 1.000
_diffrn_measurement_device_type 'Nonius KappaCCD'
_diffrn_measurement_method '\f & \w scans'
_diffrn_radiation_monochromator graphite
_diffrn_radiation_type 'Mo K\a'
_diffrn_radiation_wavelength 0.71073
_diffrn_reflns_av_R_equivalents 0.065
_diffrn_reflns_limit_h_max 25
_diffrn_reflns_limit_h_min -25
_diffrn_reflns_limit_k_max 25
_diffrn_reflns_limit_k_min -25
_diffrn_reflns_limit_l_max 23
_diffrn_reflns_limit_l_min -23
_diffrn_reflns_number 47359
_diffrn_reflns_theta_full 27.863
_diffrn_reflns_theta_max 27.863
_diffrn_reflns_theta_min 1.210
_diffrn_standards_number 0
_exptl_absorpt_coefficient_mu 3.523
_exptl_absorpt_correction_T_max 0.87
_exptl_absorpt_correction_T_min 0.81
_exptl_absorpt_correction_type multi-scan
_exptl_absorpt_process_details 'DENZO/SCALEPACK (Otwinowski & Minor, 1997)'
_exptl_crystal_colour yellow
_exptl_crystal_density_diffrn 1.640
_exptl_crystal_description plate
_exptl_crystal_F_000 2922
_exptl_crystal_size_max 0.40
_exptl_crystal_size_mid 0.06
_exptl_crystal_size_min 0.04
_refine_diff_density_max 1.77
_refine_diff_density_min -1.48
_refine_ls_abs_structure_details 'Flack (1983), 4563 Friedel-pairs'
_refine_ls_abs_structure_Flack 0.012(5)
_refine_ls_extinction_method None
_refine_ls_goodness_of_fit_ref 0.7012
_refine_ls_hydrogen_treatment constr
_refine_ls_matrix_type full
_refine_ls_number_parameters 497
_refine_ls_number_reflns 5400
_refine_ls_number_restraints 1
_refine_ls_R_factor_all 0.0497
_refine_ls_R_factor_gt 0.0216
_refine_ls_shift/su_max 0.003822
_refine_ls_structure_factor_coef F
_refine_ls_weighting_details
;
Method= Modified Sheldrick
w=1/[\s^2^(F^2^) + ( 0.00P)^2^ + 0.00P]
,where P=(max(Fo^2^,0) + 2Fc^2^)/3
;
_refine_ls_weighting_scheme calc
_refine_ls_wR_factor_all 0.0234
_refine_ls_wR_factor_gt 0.0196
_refine_ls_wR_factor_ref 0.0196
_reflns_limit_h_max 0
_reflns_limit_h_min -21
_reflns_limit_k_max 25
_reflns_limit_k_min 0
_reflns_limit_l_max 23
_reflns_limit_l_min -23
_reflns_number_gt 5400
_reflns_number_total 9429
_reflns_threshold_expression I>3.0\s(I)
_oxford_diffrn_Wilson_B_factor 0.00
_oxford_diffrn_Wilson_scale 0.00
_oxford_refine_ls_scale 0.05380(3)
_oxford_structure_analysis_title '11091630 fab1-121_173k'
_cod_data_source_file c3sc50587a.txt
_cod_data_source_block fab1-121
_cod_depositor_comments
;
The following automatic conversions were performed:

'_symmetry_cell_setting' value 'Hexagonal' changed to 'hexagonal'
according to
/usr/data/users/saulius/automatic-downloads/retrospective/RSC/lib/dictionaries/cif_core.dic
dictionary named 'cif_core.dic' version 2.4.2 from 2011-04-26.

Automatic conversion script
Id: cif_fix_values 2281 2013-09-26 08:29:07Z andrius 
;
_cod_original_sg_symbol_H-M 'P 63 '
_cod_original_formula_sum 'C42 H44 F6 Ir1 N2 O2 P2'
_cod_database_code 1514505

loop_
_symmetry_equiv_pos_as_xyz
x,y,z
x-y,x,z+1/2
-y,x-y,z
-x,-y,z+1/2
-x+y,-x,z
y,-x+y,z+1/2

loop_
_atom_site_label
_atom_site_type_symbol
_atom_site_fract_x
_atom_site_fract_y
_atom_site_fract_z
_atom_site_U_iso_or_equiv
_atom_site_occupancy
_atom_site_adp_type
_atom_site_refinement_flags_posn
_atom_site_refinement_flags_adp
Ir1 Ir 0.327810(9) 0.350321(9) 0.40278(4) 0.0270 1.0000 Uani . .
P1 P 0.30935(9) 0.33670(9) 0.52966(8) 0.0291 1.0000 Uani . .
P2 P 0.0000 0.0000 0.35910(13) 0.0333 1.0000 Uani S T
P3 P 0.6667 0.3333 0.37717(13) 0.0484 1.0000 Uani S T
P4 P 0.6667 0.3333 0.82362(17) 0.0665 1.0000 Uani S T
N1 N 0.4454(2) 0.4217(2) 0.42713(18) 0.0298 1.0000 Uani . .
N2 N 0.3512(2) 0.2540(2) 0.37279(19) 0.0311 1.0000 Uani . .
O1 O 0.5646(2) 0.4724(2) 0.47960(18) 0.0419 1.0000 Uani . .
O2 O 0.20680(19) 0.28120(19) 0.37045(16) 0.0358 1.0000 Uani . .
F1 F 0.0213(2) -0.0530(2) 0.4090(3) 0.0920 1.0000 Uani . .
F2 F 0.0742(2) 0.0215(2) 0.3091(2) 0.0852 1.0000 Uani . .
F3 F 0.6409(5) 0.2614(4) 0.3278(4) 0.2212 1.0000 Uani . .
F4 F 0.5938(3) 0.2832(3) 0.4237(4) 0.1734 1.0000 Uani . .
F5 F 0.5914(3) 0.3009(3) 0.8722(3) 0.1528 1.0000 Uani . .
F6 F 0.6367(3) 0.3793(3) 0.7721(2) 0.1154 1.0000 Uani . .
C1 C 0.4991(3) 0.4909(3) 0.3791(2) 0.0360 1.0000 Uani . .
C2 C 0.5804(2) 0.5101(3) 0.4066(5) 0.0456 1.0000 Uani . .
C3 C 0.4869(3) 0.4186(3) 0.4807(3) 0.0308 1.0000 Uani . .
C4 C 0.4637(3) 0.3624(3) 0.5428(3) 0.0319 1.0000 Uani . .
C5 C 0.5234(3) 0.3526(3) 0.5742(2) 0.0370 1.0000 Uani . .
C6 C 0.5069(3) 0.2998(3) 0.6321(3) 0.0431 1.0000 Uani . .
C7 C 0.4296(4) 0.2557(3) 0.6576(3) 0.0457 1.0000 Uani . .
C8 C 0.3706(3) 0.2658(3) 0.6274(2) 0.0402 1.0000 Uani . .
C9 C 0.3851(4) 0.3190(4) 0.5690(3) 0.0291 1.0000 Uani . .
C10 C 0.2172(3) 0.2633(3) 0.5740(2) 0.0301 1.0000 Uani . .
C11 C 0.1613(4) 0.1984(4) 0.5358(3) 0.0500 1.0000 Uani . .
C12 C 0.0921(4) 0.1407(4) 0.5696(3) 0.0579 1.0000 Uani . .
C13 C 0.0768(3) 0.1480(3) 0.6412(3) 0.0529 1.0000 Uani . .
C14 C 0.1331(4) 0.2111(4) 0.6827(3) 0.0559 1.0000 Uani . .
C15 C 0.2030(3) 0.2687(3) 0.6491(3) 0.0503 1.0000 Uani . .
C16 C 0.3286(3) 0.4276(4) 0.5774(3) 0.0290 1.0000 Uani . .
C17 C 0.2906(3) 0.4673(3) 0.5529(3) 0.0431 1.0000 Uani . .
C18 C 0.2981(3) 0.5321(3) 0.5900(3) 0.0474 1.0000 Uani . .
C19 C 0.3434(3) 0.5588(3) 0.6531(3) 0.0450 1.0000 Uani . .
C20 C 0.3821(3) 0.5206(3) 0.6778(3) 0.0403 1.0000 Uani . .
C21 C 0.3737(4) 0.4541(4) 0.6407(4) 0.0375 1.0000 Uani . .
C22 C 0.4829(3) 0.5598(3) 0.3818(3) 0.0394 1.0000 Uani . .
C23 C 0.5309(4) 0.6201(4) 0.3223(4) 0.0628 1.0000 Uani . .
C24 C 0.4971(4) 0.5989(4) 0.4581(3) 0.0512 1.0000 Uani . .
C25 C 0.3577(4) 0.3716(4) 0.2927(3) 0.0404 1.0000 Uani . .
C26 C 0.3540(4) 0.4294(4) 0.2487(3) 0.0421 1.0000 Uani . .
C27 C 0.3825(4) 0.4439(5) 0.1770(4) 0.0554 1.0000 Uani . .
C28 C 0.4123(3) 0.3990(5) 0.1486(3) 0.0634 1.0000 Uani . .
C29 C 0.4135(4) 0.3386(4) 0.1891(3) 0.0564 1.0000 Uani . .
C30 C 0.3855(4) 0.3257(4) 0.2619(3) 0.0377 1.0000 Uani . .
C31 C 0.3821(3) 0.2619(3) 0.3079(3) 0.0381 1.0000 Uani . .
C32 C 0.4117(4) 0.2084(4) 0.2802(3) 0.0578 1.0000 Uani . .
C33 C 0.3380(3) 0.1899(3) 0.4203(2) 0.0321 1.0000 Uani . .
C34 C 0.3992(3) 0.1905(3) 0.4586(3) 0.0412 1.0000 Uani . .
C35 C 0.3825(4) 0.1289(4) 0.5087(3) 0.0550 1.0000 Uani . .
C36 C 0.3074(5) 0.0689(4) 0.5198(3) 0.0600 1.0000 Uani . .
C37 C 0.2465(4) 0.0674(4) 0.4799(4) 0.0637 1.0000 Uani . .
C38 C 0.2618(4) 0.1283(3) 0.4299(3) 0.0531 1.0000 Uani . .
C39 C 0.1830(4) 0.2265(4) 0.3075(3) 0.0475 1.0000 Uani . .
C40 C 0.1262(4) 0.2400(4) 0.2634(3) 0.0647 1.0000 Uani . .
C41 C 0.0878(4) 0.2650(4) 0.3206(4) 0.0668 1.0000 Uani . .
C42 C 0.1572(3) 0.3170(4) 0.3718(3) 0.0582 1.0000 Uani . .
H11 H 0.4924 0.4717 0.3281 0.0411 1.0000 Uiso R .
H21 H 0.6043 0.4876 0.3747 0.0532 1.0000 Uiso R .
H22 H 0.6158 0.5672 0.4111 0.0531 1.0000 Uiso R .
H51 H 0.5752 0.3819 0.5561 0.0470 1.0000 Uiso R .
H61 H 0.5473 0.2942 0.6541 0.0592 1.0000 Uiso R .
H71 H 0.4173 0.2187 0.6956 0.0610 1.0000 Uiso R .
H81 H 0.3191 0.2365 0.6460 0.0541 1.0000 Uiso R .
H111 H 0.1703 0.1931 0.4859 0.0564 1.0000 Uiso R .
H121 H 0.0555 0.0962 0.5434 0.0632 1.0000 Uiso R .
H131 H 0.0289 0.1112 0.6633 0.0603 1.0000 Uiso R .
H141 H 0.1246 0.2148 0.7328 0.0621 1.0000 Uiso R .
H151 H 0.2407 0.3120 0.6772 0.0552 1.0000 Uiso R .
H171 H 0.2591 0.4486 0.5106 0.0572 1.0000 Uiso R .
H181 H 0.2719 0.5583 0.5723 0.0671 1.0000 Uiso R .
H191 H 0.3484 0.6029 0.6794 0.0542 1.0000 Uiso R .
H201 H 0.4138 0.5385 0.7201 0.0452 1.0000 Uiso R .
H211 H 0.3995 0.4279 0.6583 0.0485 1.0000 Uiso R .
H221 H 0.4269 0.5387 0.3705 0.0470 1.0000 Uiso R .
H231 H 0.5172 0.6614 0.3201 0.0861 1.0000 Uiso R .
H232 H 0.5204 0.5935 0.2751 0.0863 1.0000 Uiso R .
H233 H 0.5865 0.6435 0.3342 0.0861 1.0000 Uiso R .
H241 H 0.4804 0.6378 0.4583 0.0779 1.0000 Uiso R .
H242 H 0.4682 0.5586 0.4950 0.0780 1.0000 Uiso R .
H243 H 0.5531 0.6239 0.4672 0.0783 1.0000 Uiso R .
H261 H 0.3335 0.4596 0.2681 0.0474 1.0000 Uiso R .
H271 H 0.3795 0.4822 0.1481 0.0544 1.0000 Uiso R .
H281 H 0.4331 0.4100 0.1008 0.0602 1.0000 Uiso R .
H291 H 0.4331 0.3082 0.1679 0.0673 1.0000 Uiso R .
H321 H 0.4047 0.2027 0.2275 0.0929 1.0000 Uiso R .
H322 H 0.3825 0.1565 0.3025 0.0930 1.0000 Uiso R .
H323 H 0.4671 0.2318 0.2915 0.0932 1.0000 Uiso R .
H341 H 0.4513 0.2315 0.4511 0.0632 1.0000 Uiso R .
H351 H 0.4240 0.1292 0.5351 0.0800 1.0000 Uiso R .
H361 H 0.2982 0.0290 0.5537 0.0809 1.0000 Uiso R .
H371 H 0.1947 0.0260 0.4875 0.0772 1.0000 Uiso R .
H381 H 0.2200 0.1269 0.4022 0.0671 1.0000 Uiso R .
H391 H 0.1572 0.1717 0.3259 0.0642 1.0000 Uiso R .
H392 H 0.2297 0.2372 0.2779 0.0641 1.0000 Uiso R .
H401 H 0.0868 0.1918 0.2380 0.0810 1.0000 Uiso R .
H402 H 0.1551 0.2827 0.2275 0.0810 1.0000 Uiso R .
H411 H 0.0481 0.2191 0.3483 0.0901 1.0000 Uiso R .
H412 H 0.0637 0.2938 0.2992 0.0900 1.0000 Uiso R .
H421 H 0.1395 0.3166 0.4216 0.0813 1.0000 Uiso R .
H422 H 0.1864 0.3715 0.3540 0.0810 1.0000 Uiso R .

loop_
_atom_site_aniso_label
_atom_site_aniso_U_11
_atom_site_aniso_U_22
_atom_site_aniso_U_33
_atom_site_aniso_U_23
_atom_site_aniso_U_13
_atom_site_aniso_U_12
Ir1 0.02722(9) 0.03019(10) 0.02155(7) 0.0018(2) 0.00157(18) 0.01277(8)
P1 0.0352(9) 0.0320(9) 0.0231(7) 0.0006(6) 0.0031(6) 0.0190(7)
P2 0.0321(8) 0.0321(8) 0.0358(12) 0.0000 0.0000 0.0160(4)
P3 0.0472(10) 0.0472(10) 0.0507(18) 0.0000 0.0000 0.0236(5)
P4 0.0695(14) 0.0695(14) 0.0607(19) 0.0000 0.0000 0.0347(7)
N1 0.027(2) 0.026(2) 0.030(3) -0.0019(16) -0.0034(16) 0.008(2)
N2 0.027(2) 0.032(3) 0.032(2) -0.0095(18) -0.0033(17) 0.013(2)
O1 0.034(2) 0.041(2) 0.039(2) 0.0082(17) -0.0044(16) 0.010(2)
O2 0.029(2) 0.039(2) 0.037(2) 0.0034(15) -0.0059(14) 0.0152(18)
F1 0.129(3) 0.091(2) 0.083(3) 0.025(3) -0.023(4) 0.075(2)
F2 0.064(3) 0.106(3) 0.086(3) 0.011(2) 0.038(2) 0.043(3)
F3 0.231(8) 0.181(6) 0.225(7) -0.127(5) -0.018(6) 0.084(7)
F4 0.084(3) 0.139(4) 0.231(10) 0.011(5) 0.078(5) 0.007(3)
F5 0.125(4) 0.172(5) 0.137(5) 0.012(3) 0.059(3) 0.056(4)
F6 0.130(4) 0.109(4) 0.122(4) 0.009(3) -0.023(3) 0.070(3)
C1 0.029(3) 0.034(3) 0.032(3) 0.006(2) 0.002(2) 0.006(3)
C2 0.036(3) 0.040(3) 0.045(3) 0.007(5) -0.001(5) 0.007(2)
C3 0.030(3) 0.030(3) 0.033(3) -0.004(2) -0.002(2) 0.015(3)
C4 0.035(3) 0.030(3) 0.030(3) -0.008(2) -0.006(2) 0.016(3)
C5 0.034(3) 0.040(3) 0.036(3) -0.004(2) -0.005(2) 0.018(3)
C6 0.055(4) 0.054(4) 0.036(3) -0.003(3) -0.012(3) 0.039(3)
C7 0.072(4) 0.055(4) 0.024(3) 0.009(3) 0.006(3) 0.041(4)
C8 0.051(4) 0.049(4) 0.031(3) 0.005(3) 0.007(3) 0.033(3)
C9 0.042(4) 0.036(4) 0.019(3) -0.002(3) -0.001(3) 0.027(3)
C10 0.031(3) 0.032(3) 0.026(3) 0.003(2) 0.007(2) 0.015(3)
C11 0.055(4) 0.050(4) 0.038(3) 0.001(3) 0.011(3) 0.020(4)
C12 0.059(4) 0.045(4) 0.043(4) 0.003(3) 0.000(3) 0.006(3)
C13 0.035(4) 0.050(4) 0.060(4) 0.008(3) 0.016(3) 0.011(3)
C14 0.054(4) 0.064(4) 0.042(3) 0.005(3) 0.021(3) 0.023(4)
C15 0.052(4) 0.038(4) 0.050(3) -0.003(3) 0.014(3) 0.014(3)
C16 0.031(4) 0.028(3) 0.030(3) 0.001(3) 0.008(3) 0.016(3)
C17 0.052(4) 0.052(4) 0.039(3) -0.005(3) -0.002(3) 0.036(3)
C18 0.064(4) 0.045(4) 0.048(4) 0.000(3) 0.003(3) 0.038(3)
C19 0.054(4) 0.030(3) 0.047(3) -0.001(3) 0.016(3) 0.019(3)
C20 0.037(3) 0.034(3) 0.039(3) -0.009(3) 0.005(2) 0.009(3)
C21 0.035(4) 0.042(4) 0.033(3) 0.004(3) 0.004(3) 0.017(3)
C22 0.035(3) 0.032(3) 0.038(4) 0.003(2) -0.010(2) 0.007(3)
C23 0.065(5) 0.052(5) 0.055(4) 0.020(3) 0.003(4) 0.017(4)
C24 0.077(5) 0.036(4) 0.040(4) 0.001(3) -0.002(3) 0.028(4)
C25 0.037(4) 0.051(4) 0.022(3) 0.002(3) 0.002(3) 0.014(3)
C26 0.036(4) 0.055(4) 0.024(3) 0.004(3) -0.006(3) 0.014(4)
C27 0.037(5) 0.066(6) 0.040(4) 0.007(4) -0.009(4) 0.008(4)
C28 0.038(4) 0.084(5) 0.032(3) 0.006(4) 0.002(3) 0.004(4)
C29 0.038(4) 0.075(5) 0.042(4) -0.017(4) -0.005(3) 0.018(4)
C30 0.027(4) 0.047(4) 0.024(3) -0.008(3) 0.000(3) 0.008(3)
C31 0.029(3) 0.048(4) 0.031(3) -0.017(3) -0.003(2) 0.015(3)
C32 0.047(4) 0.080(5) 0.055(4) -0.025(3) -0.005(3) 0.038(4)
C33 0.033(3) 0.037(3) 0.031(4) -0.006(2) 0.004(2) 0.020(3)
C34 0.040(3) 0.048(4) 0.047(3) -0.015(3) -0.012(3) 0.031(3)
C35 0.077(5) 0.070(5) 0.050(4) -0.025(3) -0.021(3) 0.061(5)
C36 0.078(5) 0.063(5) 0.061(4) 0.006(3) 0.006(4) 0.051(5)
C37 0.047(4) 0.045(4) 0.097(5) 0.020(4) 0.005(4) 0.021(3)
C38 0.047(4) 0.042(4) 0.067(5) 0.011(3) 0.001(3) 0.019(3)
C39 0.041(4) 0.053(4) 0.044(4) 0.000(3) -0.003(3) 0.019(3)
C40 0.078(5) 0.053(4) 0.066(4) -0.005(3) -0.030(4) 0.036(4)
C41 0.048(4) 0.062(5) 0.094(5) -0.011(4) -0.028(4) 0.030(4)
C42 0.048(4) 0.065(4) 0.079(4) -0.008(3) -0.012(3) 0.040(4)

loop_
_atom_type_symbol
_atom_type_scat_dispersion_real
_atom_type_scat_dispersion_imag
_atom_type_scat_Cromer_Mann_a1
_atom_type_scat_Cromer_Mann_b1
_atom_type_scat_Cromer_Mann_a2
_atom_type_scat_Cromer_Mann_b2
_atom_type_scat_Cromer_Mann_a3
_atom_type_scat_Cromer_Mann_b3
_atom_type_scat_Cromer_Mann_a4
_atom_type_scat_Cromer_Mann_b4
_atom_type_scat_Cromer_Mann_c
_atom_type_scat_source
C 0.0033 0.0016 2.3100 20.8439 1.0200 10.2075 1.5886 0.5687 0.8650 51.6512 0.2156 'International Tables Vol C 4.2.6.8 and 6.1.1.4'
H 0.0000 0.0000 0.4930 10.5109 0.3229 26.1257 0.1402 3.1424 0.0408 57.7998 0.0030 'International Tables Vol C 4.2.6.8 and 6.1.1.4'
Ir -1.4442 7.9887 27.3049 1.5928 16.7296 8.8655 15.6115 0.4179 5.8338 45.0011 11.4722 'International Tables Vol C 4.2.6.8 and 6.1.1.4'
N 0.0061 0.0033 12.2126 0.0057 3.1322 9.8933 2.0125 28.9975 1.1663 0.5826 -11.5290 'International Tables Vol C 4.2.6.8 and 6.1.1.4'
O 0.0106 0.0060 3.0485 13.2771 2.2868 5.7011 1.5463 0.3239 0.8670 32.9089 0.2508 'International Tables Vol C 4.2.6.8 and 6.1.1.4'
P 0.1023 0.0942 6.4345 1.9067 4.1791 27.1570 1.7800 0.5260 1.4908 68.1645 1.1149 'International Tables Vol C 4.2.6.8 and 6.1.1.4'
F 0.0171 0.0103 3.5392 10.2825 2.6412 4.2944 1.5170 0.2615 1.0243 26.1476 0.2776 'International Tables Vol C 4.2.6.8 and 6.1.1.4'

loop_
_geom_angle_atom_site_label_1
_geom_angle_site_symmetry_1
_geom_angle_atom_site_label_2
_geom_angle_atom_site_label_3
_geom_angle_site_symmetry_3
_geom_angle
_geom_angle_publ_flag
P1 . Ir1 N1 . 85.41(10) yes
P1 . Ir1 N2 . 103.49(10) yes
N1 . Ir1 N2 . 89.68(14) yes
P1 . Ir1 O2 . 98.17(9) yes
N1 . Ir1 O2 . 175.80(13) yes
N2 . Ir1 O2 . 91.61(13) yes
P1 . Ir1 C25 . 173.43(19) yes
N1 . Ir1 C25 . 88.04(19) yes
N2 . Ir1 C25 . 77.0(2) yes
O2 . Ir1 C25 . 88.35(19) yes
Ir1 . P1 C9 . 108.5(2) yes
Ir1 . P1 C10 . 124.05(16) yes
C9 . P1 C10 . 104.5(3) yes
Ir1 . P1 C16 . 114.43(19) yes
C9 . P1 C16 . 101.7(3) yes
C10 . P1 C16 . 101.2(2) yes
F1 5_555 P2 F1 3_555 90.2(3) yes
F1 5_555 P2 F2 5_555 90.0(2) yes
F1 3_555 P2 F2 5_555 179.8(2) yes
F1 5_555 P2 F2 3_555 89.7(2) yes
F1 3_555 P2 F2 3_555 90.0(2) yes
F2 5_555 P2 F2 3_555 90.0(2) yes
F1 5_555 P2 F1 . 90.2(3) yes
F1 3_555 P2 F1 . 90.2(3) yes
F2 5_555 P2 F1 . 89.7(2) yes
F2 3_555 P2 F1 . 179.8(2) yes
F1 5_555 P2 F2 . 179.8(2) yes
F1 3_555 P2 F2 . 89.7(2) yes
F2 5_555 P2 F2 . 90.0(2) yes
F2 3_555 P2 F2 . 90.0(2) yes
F1 . P2 F2 . 90.0(2) yes
F3 3_655 P3 F3 5_665 88.8(5) yes
F3 3_655 P3 F4 3_655 88.0(4) yes
F3 5_665 P3 F4 3_655 176.8(4) yes
F3 3_655 P3 F4 5_665 91.4(4) yes
F3 5_665 P3 F4 5_665 88.0(4) yes
F4 3_655 P3 F4 5_665 91.8(4) yes
F3 3_655 P3 F3 . 88.8(5) yes
F3 5_665 P3 F3 . 88.8(5) yes
F4 3_655 P3 F3 . 91.4(4) yes
F4 5_665 P3 F3 . 176.8(4) yes
F3 3_655 P3 F4 . 176.8(4) yes
F3 5_665 P3 F4 . 91.4(4) yes
F4 3_655 P3 F4 . 91.8(4) yes
F4 5_665 P3 F4 . 91.8(4) yes
F3 . P3 F4 . 88.0(4) yes
F6 5_665 P4 F6 3_655 89.0(3) yes
F6 5_665 P4 F5 5_665 91.5(3) yes
F6 3_655 P4 F5 5_665 177.7(3) yes
F6 5_665 P4 F5 3_655 88.8(3) yes
F6 3_655 P4 F5 3_655 91.5(3) yes
F5 5_665 P4 F5 3_655 90.7(3) yes
F6 5_665 P4 F5 . 177.7(3) yes
F6 3_655 P4 F5 . 88.8(3) yes
F5 5_665 P4 F5 . 90.7(3) yes
F5 3_655 P4 F5 . 90.7(3) yes
F6 5_665 P4 F6 . 89.0(3) yes
F6 3_655 P4 F6 . 89.0(3) yes
F5 5_665 P4 F6 . 88.8(3) yes
F5 3_655 P4 F6 . 177.7(3) yes
F5 . P4 F6 . 91.5(3) yes
Ir1 . N1 C1 . 121.6(3) yes
Ir1 . N1 C3 . 130.3(3) yes
C1 . N1 C3 . 108.1(4) yes
Ir1 . N2 C31 . 113.8(4) yes
Ir1 . N2 C33 . 124.6(3) yes
C31 . N2 C33 . 121.5(4) yes
C2 . O1 C3 . 106.0(3) yes
Ir1 . O2 C39 . 121.3(3) yes
Ir1 . O2 C42 . 119.0(3) yes
C39 . O2 C42 . 108.6(4) yes
N1 . C1 C2 . 101.7(4) yes
N1 . C1 C22 . 114.3(4) yes
C2 . C1 C22 . 114.9(4) yes
N1 . C1 H11 . 107.9 no
C2 . C1 H11 . 109.2 no
C22 . C1 H11 . 108.5 no
C1 . C2 O1 . 104.0(4) yes
C1 . C2 H21 . 111.5 no
O1 . C2 H21 . 109.9 no
C1 . C2 H22 . 111.4 no
O1 . C2 H22 . 110.2 no
H21 . C2 H22 . 109.7 no
O1 . C3 N1 . 116.2(4) yes
O1 . C3 C4 . 113.4(4) yes
N1 . C3 C4 . 130.4(5) yes
C3 . C4 C5 . 116.6(5) yes
C3 . C4 C9 . 122.7(5) yes
C5 . C4 C9 . 120.7(5) yes
C4 . C5 C6 . 120.7(5) yes
C4 . C5 H51 . 119.6 no
C6 . C5 H51 . 119.7 no
C5 . C6 C7 . 119.2(5) yes
C5 . C6 H61 . 120.7 no
C7 . C6 H61 . 120.0 no
C6 . C7 C8 . 120.2(5) yes
C6 . C7 H71 . 120.2 no
C8 . C7 H71 . 119.5 no
C7 . C8 C9 . 122.1(6) yes
C7 . C8 H81 . 119.1 no
C9 . C8 H81 . 118.8 no
P1 . C9 C4 . 119.5(4) yes
P1 . C9 C8 . 123.5(5) yes
C4 . C9 C8 . 117.0(6) yes
P1 . C10 C11 . 120.9(4) yes
P1 . C10 C15 . 121.4(4) yes
C11 . C10 C15 . 117.6(5) yes
C10 . C11 C12 . 121.4(5) yes
C10 . C11 H111 . 118.9 no
C12 . C11 H111 . 119.7 no
C11 . C12 C13 . 120.8(6) yes
C11 . C12 H121 . 120.4 no
C13 . C12 H121 . 118.7 no
C12 . C13 C14 . 119.6(5) yes
C12 . C13 H131 . 121.1 no
C14 . C13 H131 . 119.2 no
C13 . C14 C15 . 119.5(5) yes
C13 . C14 H141 . 120.3 no
C15 . C14 H141 . 120.1 no
C10 . C15 C14 . 120.8(5) yes
C10 . C15 H151 . 119.8 no
C14 . C15 H151 . 119.3 no
P1 . C16 C17 . 118.6(4) yes
P1 . C16 C21 . 122.7(5) yes
C17 . C16 C21 . 118.5(6) yes
C16 . C17 C18 . 121.0(5) yes
C16 . C17 H171 . 118.5 no
C18 . C17 H171 . 120.5 no
C17 . C18 C19 . 120.5(5) yes
C17 . C18 H181 . 119.6 no
C19 . C18 H181 . 120.0 no
C18 . C19 C20 . 119.3(5) yes
C18 . C19 H191 . 121.1 no
C20 . C19 H191 . 119.5 no
C19 . C20 C21 . 120.2(5) yes
C19 . C20 H201 . 120.4 no
C21 . C20 H201 . 119.4 no
C20 . C21 C16 . 120.5(6) yes
C20 . C21 H211 . 119.7 no
C16 . C21 H211 . 119.8 no
C1 . C22 C23 . 109.7(5) yes
C1 . C22 C24 . 113.6(4) yes
C23 . C22 C24 . 111.6(5) yes
C1 . C22 H221 . 107.6 no
C23 . C22 H221 . 107.4 no
C24 . C22 H221 . 106.5 no
C22 . C23 H231 . 110.6 no
C22 . C23 H232 . 109.4 no
H231 . C23 H232 . 109.7 no
C22 . C23 H233 . 108.4 no
H231 . C23 H233 . 109.0 no
H232 . C23 H233 . 109.7 no
C22 . C24 H241 . 110.2 no
C22 . C24 H242 . 109.4 no
H241 . C24 H242 . 110.4 no
C22 . C24 H243 . 106.5 no
H241 . C24 H243 . 110.3 no
H242 . C24 H243 . 110.0 no
Ir1 . C25 C26 . 126.0(5) yes
Ir1 . C25 C30 . 115.2(5) yes
C26 . C25 C30 . 118.8(6) yes
C25 . C26 C27 . 121.3(7) yes
C25 . C26 H261 . 119.9 no
C27 . C26 H261 . 118.7 no
C26 . C27 C28 . 118.5(7) yes
C26 . C27 H271 . 120.7 no
C28 . C27 H271 . 120.7 no
C27 . C28 C29 . 122.0(6) yes
C27 . C28 H281 . 118.4 no
C29 . C28 H281 . 119.6 no
C28 . C29 C30 . 118.6(7) yes
C28 . C29 H291 . 120.1 no
C30 . C29 H291 . 121.3 no
C29 . C30 C25 . 120.6(7) yes
C29 . C30 C31 . 122.4(7) yes
C25 . C30 C31 . 116.9(5) yes
C30 . C31 N2 . 116.0(5) yes
C30 . C31 C32 . 121.6(5) yes
N2 . C31 C32 . 122.4(5) yes
C31 . C32 H321 . 109.2 no
C31 . C32 H322 . 110.9 no
H321 . C32 H322 . 108.6 no
C31 . C32 H323 . 109.1 no
H321 . C32 H323 . 109.0 no
H322 . C32 H323 . 109.9 no
N2 . C33 C34 . 121.4(5) yes
N2 . C33 C38 . 118.8(5) yes
C34 . C33 C38 . 119.8(5) yes
C33 . C34 C35 . 119.3(5) yes
C33 . C34 H341 . 120.0 no
C35 . C34 H341 . 120.7 no
C34 . C35 C36 . 121.5(6) yes
C34 . C35 H351 . 119.6 no
C36 . C35 H351 . 118.9 no
C35 . C36 C37 . 119.0(6) yes
C35 . C36 H361 . 119.4 no
C37 . C36 H361 . 121.6 no
C36 . C37 C38 . 120.4(6) yes
C36 . C37 H371 . 119.1 no
C38 . C37 H371 . 120.5 no
C37 . C38 C33 . 120.0(5) yes
C37 . C38 H381 . 120.3 no
C33 . C38 H381 . 119.7 no
O2 . C39 C40 . 106.3(5) yes
O2 . C39 H391 . 109.0 no
C40 . C39 H391 . 110.6 no
O2 . C39 H392 . 110.3 no
C40 . C39 H392 . 111.0 no
H391 . C39 H392 . 109.5 no
C39 . C40 C41 . 102.7(5) yes
C39 . C40 H401 . 112.2 no
C41 . C40 H401 . 111.1 no
C39 . C40 H402 . 110.2 no
C41 . C40 H402 . 110.7 no
H401 . C40 H402 . 109.9 no
C40 . C41 C42 . 102.5(5) yes
C40 . C41 H411 . 110.7 no
C42 . C41 H411 . 109.0 no
C40 . C41 H412 . 111.9 no
C42 . C41 H412 . 112.5 no
H411 . C41 H412 . 110.0 no
C41 . C42 O2 . 104.7(4) yes
C41 . C42 H421 . 111.7 no
O2 . C42 H421 . 109.5 no
C41 . C42 H422 . 111.0 no
O2 . C42 H422 . 110.7 no
H421 . C42 H422 . 109.2 no

loop_
_geom_bond_atom_site_label_1
_geom_bond_atom_site_label_2
_geom_bond_site_symmetry_2
_geom_bond_distance
_geom_bond_publ_flag
Ir1 P1 . 2.3237(13) yes
Ir1 N1 . 2.044(4) yes
Ir1 N2 . 2.205(4) yes
Ir1 O2 . 2.126(3) yes
Ir1 C25 . 2.063(5) yes
P1 C9 . 1.818(7) yes
P1 C10 . 1.827(5) yes
P1 C16 . 1.831(6) yes
P2 F1 5_555 1.574(4) yes
P2 F1 3_555 1.574(4) yes
P2 F2 5_555 1.573(3) yes
P2 F2 3_555 1.573(3) yes
P2 F1 . 1.574(4) yes
P2 F2 . 1.573(3) yes
P3 F3 3_655 1.519(6) yes
P3 F3 5_665 1.519(6) yes
P3 F4 3_655 1.513(5) yes
P3 F4 5_665 1.513(5) yes
P3 F3 . 1.519(6) yes
P3 F4 . 1.513(5) yes
P4 F6 5_665 1.591(4) yes
P4 F6 3_655 1.591(4) yes
P4 F5 5_665 1.547(5) yes
P4 F5 3_655 1.547(5) yes
P4 F5 . 1.547(5) yes
P4 F6 . 1.591(4) yes
N1 C1 . 1.500(5) yes
N1 C3 . 1.283(5) yes
N2 C31 . 1.295(5) yes
N2 C33 . 1.428(5) yes
O1 C2 . 1.469(8) yes
O1 C3 . 1.341(5) yes
O2 C39 . 1.470(6) yes
O2 C42 . 1.443(6) yes
C1 C2 . 1.514(7) yes
C1 C22 . 1.523(7) yes
C1 H11 . 0.982 no
C2 H21 . 0.973 no
C2 H22 . 0.974 no
C3 C4 . 1.474(7) yes
C4 C5 . 1.388(6) yes
C4 C9 . 1.408(8) yes
C5 C6 . 1.390(7) yes
C5 H51 . 0.934 no
C6 C7 . 1.385(7) yes
C6 H61 . 0.934 no
C7 C8 . 1.372(7) yes
C7 H71 . 0.936 no
C8 C9 . 1.405(7) yes
C8 H81 . 0.932 no
C10 C11 . 1.370(7) yes
C10 C15 . 1.404(7) yes
C11 C12 . 1.391(7) yes
C11 H111 . 0.936 no
C12 C13 . 1.356(7) yes
C12 H121 . 0.930 no
C13 C14 . 1.387(7) yes
C13 H131 . 0.934 no
C14 C15 . 1.396(7) yes
C14 H141 . 0.933 no
C15 H151 . 0.944 no
C16 C17 . 1.383(7) yes
C16 C21 . 1.377(8) yes
C17 C18 . 1.370(7) yes
C17 H171 . 0.934 no
C18 C19 . 1.378(7) yes
C18 H181 . 0.937 no
C19 C20 . 1.369(7) yes
C19 H191 . 0.943 no
C20 C21 . 1.394(8) yes
C20 H201 . 0.935 no
C21 H211 . 0.932 no
C22 C23 . 1.522(7) yes
C22 C24 . 1.536(7) yes
C22 H221 . 0.975 no
C23 H231 . 0.966 no
C23 H232 . 0.968 no
C23 H233 . 0.965 no
C24 H241 . 0.960 no
C24 H242 . 0.967 no
C24 H243 . 0.959 no
C25 C26 . 1.408(8) yes
C25 C30 . 1.373(9) yes
C26 C27 . 1.384(8) yes
C26 H261 . 0.928 no
C27 C28 . 1.368(10) yes
C27 H271 . 0.936 no
C28 C29 . 1.394(9) yes
C28 H281 . 0.936 no
C29 C30 . 1.402(8) yes
C29 H291 . 0.932 no
C30 C31 . 1.467(9) yes
C31 C32 . 1.504(7) yes
C32 H321 . 0.965 no
C32 H322 . 0.965 no
C32 H323 . 0.959 no
C33 C34 . 1.372(7) yes
C33 C38 . 1.372(7) yes
C34 C35 . 1.405(8) yes
C34 H341 . 0.933 no
C35 C36 . 1.353(8) yes
C35 H351 . 0.936 no
C36 C37 . 1.375(8) yes
C36 H361 . 0.934 no
C37 C38 . 1.401(7) yes
C37 H371 . 0.932 no
C38 H381 . 0.945 no
C39 C40 . 1.490(8) yes
C39 H391 . 0.980 no
C39 H392 . 0.982 no
C40 C41 . 1.494(8) yes
C40 H401 . 0.980 no
C40 H402 . 0.982 no
C41 C42 . 1.529(7) yes
C41 H411 . 0.977 no
C41 H412 . 0.973 no
C42 H421 . 0.965 no
C42 H422 . 0.973 no
